data_2103791
loop_
_publ_author_name
'Clemente, Dore Augusto'
'Marzotto, Armando'

_publ_section_title
;
 22 Space-group changes
;
_journal_issue 1
_journal_name_full 'Acta Crystallographica Section B'
_journal_page_first 43
_journal_page_last 50
_journal_paper_doi 10.1107/S0108768102022668
_journal_volume 59
_journal_year 2003
_chemical_formula_sum 'C15 Br O2'
_chemical_formula_weight 292.06
_chemical_name_common Aplysinol
_chemical_name_systematic
;
 ?
;
_space_group_IT_number 78
_symmetry_space_group_name_Hall 'P 4cw'
_symmetry_space_group_name_H-M 'P 43'
_atom_sites_solution_hydrogens geom
_atom_sites_solution_primary direct
_atom_sites_solution_secondary difmap
_cell_angle_alpha 90.00
_cell_angle_beta 90.00
_cell_angle_gamma 90.00
_cell_formula_units_Z 4
_cell_length_a 13.750(5)
_cell_length_b 13.750(5)
_cell_length_c 7.319(4)
_cell_measurement_temperature 293(2)
_cell_volume 1383.7(10)
_computing_structure_refinement 'SHELXL-97 (Sheldrick, 1997)'
_computing_structure_solution 'SHELXS-97 (Sheldrick, 1990)'
_diffrn_ambient_temperature 293(2)
_diffrn_measured_fraction_theta_full 0.397
_diffrn_measured_fraction_theta_max 0.397
_diffrn_radiation_monochromator graphite
_diffrn_radiation_source 'fine-focus sealed tube'
_diffrn_radiation_type MoK\a
_diffrn_radiation_wavelength 0.71070
_diffrn_reflns_av_R_equivalents 0.0534
_diffrn_reflns_av_sigmaI/netI 0.0833
_diffrn_reflns_limit_h_max 15
_diffrn_reflns_limit_h_min -15
_diffrn_reflns_limit_k_max 15
_diffrn_reflns_limit_k_min -15
_diffrn_reflns_limit_l_max 10
_diffrn_reflns_limit_l_min -10
_diffrn_reflns_number 20164
_diffrn_reflns_theta_full 47.08
_diffrn_reflns_theta_max 47.08
_diffrn_reflns_theta_min 1.48
_exptl_absorpt_coefficient_mu 2.959
_exptl_crystal_density_diffrn 1.402
_exptl_crystal_density_method 'not measured'
_exptl_crystal_F_000 564
_refine_diff_density_max 0.405
_refine_diff_density_min -0.407
_refine_ls_abs_structure_details 'Flack H D (1983), Acta Cryst. A39, 876-881'
_refine_ls_abs_structure_Flack 0.015(2)
_refine_ls_extinction_method none
_refine_ls_goodness_of_fit_ref 0.308
_refine_ls_hydrogen_treatment mixed
_refine_ls_matrix_type full
_refine_ls_number_parameters 73
_refine_ls_number_reflns 5044
_refine_ls_number_restraints 1
_refine_ls_restrained_S_all 0.308
_refine_ls_R_factor_all 0.0093
_refine_ls_R_factor_gt 0.0085
_refine_ls_shift/su_max 0.261
_refine_ls_shift/su_mean 0.004
_refine_ls_structure_factor_coef Fsqd
_refine_ls_weighting_details 'calc w=1/[\s^2^(Fo^2^)+(0.1000P)^2^+0.0000P] where P=(Fo^2^+2Fc^2^)/3'
_refine_ls_weighting_scheme calc
_refine_ls_wR_factor_gt 0.0466
_refine_ls_wR_factor_ref 0.0500
_reflns_number_gt 4914
_reflns_number_total 5044
_reflns_threshold_expression >2sigma(I)
_cod_data_source_file an0613.cif
_cod_data_source_block aplsol
_cod_original_sg_symbol_H-M P43
_cod_database_code 2103791

loop_
_symmetry_equiv_pos_as_xyz
'x, y, z'
'-x, -y, z+1/2'
'-y, x, z+3/4'
'y, -x, z+1/4'

loop_
_atom_site_label
_atom_site_fract_x
_atom_site_fract_y
_atom_site_fract_z
_atom_site_U_iso_or_equiv
_atom_site_adp_type
_atom_site_calc_flag
_atom_site_occupancy
_atom_site_type_symbol
Br1 0.889000(6) 0.835000(6) 0.499500(15) 0.02000(2) Uiso d 1 Br
O4 0.78510(5) 0.53550(5) -0.05260(9) 0.02000(10) Uiso d 1 O
O11 0.59220(5) 0.45900(5) 0.01880(9) 0.02000(10) Uiso d 1 O
C1 0.87600(6) 0.41500(7) 0.32000(11) 0.02000(12) Uiso d 1 C
C2 0.93450(7) 0.39800(7) 0.14500(11) 0.02000(12) Uiso d 1 C
C3 0.85700(6) 0.37750(6) 0.00900(12) 0.02000(12) Uiso d 1 C
C13 0.77000(7) 0.44650(7) 0.04250(10) 0.02000(13) Uiso d 1 C
C4 0.81100(7) 0.60800(7) 0.05750(11) 0.02000(12) Uiso d 1 C
C5 0.83300(6) 0.70200(6) 0.00850(12) 0.02000(12) Uiso d 1 C
C6 0.85750(7) 0.77150(7) 0.13450(11) 0.02000(12) Uiso d 1 C
C7 0.85500(7) 0.74450(6) 0.31800(11) 0.02000(12) Uiso d 1 C
C8 0.83200(7) 0.64800(7) 0.37700(11) 0.02000(12) Uiso d 1 C
C18 0.80750(6) 0.58100(6) 0.25200(12) 0.02000(11) Uiso d 1 C
C28 0.78500(6) 0.47400(6) 0.26400(11) 0.02000(12) Uiso d 1 C
C9 0.89200(7) 0.38000(7) -0.19600(11) 0.02000(12) Uiso d 1 C
C10 0.67600(6) 0.40250(7) -0.00650(12) 0.02000(12) Uiso d 1 C
C12 0.87550(7) 0.87700(7) 0.08550(11) 0.02000(12) Uiso d 1 C
C31 0.70000(7) 0.45700(7) 0.38600(11) 0.02000(13) Uiso d 1 C

loop_
_atom_type_symbol
_atom_type_description
_atom_type_scat_dispersion_real
_atom_type_scat_dispersion_imag
_atom_type_scat_source
Br Br -0.2901 2.4595 'International Tables Vol C Tables 4.2.6.8 and 6.1.1.4'
O O 0.0106 0.0060 'International Tables Vol C Tables 4.2.6.8 and 6.1.1.4'
C C 0.0033 0.0016 'International Tables Vol C Tables 4.2.6.8 and 6.1.1.4'

loop_
_geom_angle_atom_site_label_1
_geom_angle_atom_site_label_2
_geom_angle_atom_site_label_3
_geom_angle
C4 O4 C13 112.78(8)
C2 C1 C28 106.47(7)
C3 C2 C1 102.29(8)
C2 C3 C13 109.41(7)
C2 C3 C9 114.51(8)
C13 C3 C9 111.95(7)
O4 C13 C10 111.25(7)
O4 C13 C3 109.71(7)
C10 C13 C3 112.87(7)
O4 C13 C28 105.12(7)
C10 C13 C28 115.86(7)
C3 C13 C28 101.33(7)
O4 C4 C5 127.25(8)
O4 C4 C18 112.83(8)
C5 C4 C18 119.77(8)
C6 C5 C4 122.29(8)
C5 C6 C7 117.18(9)
C5 C6 C12 123.29(8)
C7 C6 C12 119.16(8)
C6 C7 C8 122.91(8)
C6 C7 Br1 119.91(7)
C8 C7 Br1 117.11(7)
C18 C8 C7 119.12(8)
C8 C18 C4 118.57(8)
C8 C18 C28 133.06(8)
C4 C18 C28 108.03(7)
C31 C28 C18 110.46(7)
C31 C28 C1 113.19(7)
C18 C28 C1 111.21(7)
C31 C28 C13 116.59(8)
C18 C28 C13 100.90(7)
C1 C28 C13 103.73(7)
O11 C10 C13 117.51(8)

loop_
_geom_bond_atom_site_label_1
_geom_bond_atom_site_label_2
_geom_bond_distance
Br1 C7 1.8793(11)
O4 C4 1.3304(12)
O4 C13 1.4231(12)
O11 C10 1.4020(11)
C1 C2 1.5304(13)
C1 C28 1.5465(13)
C2 C3 1.4852(13)
C3 C13 1.5464(14)
C3 C9 1.5761(14)
C13 C10 1.4715(14)
C13 C28 1.6774(14)
C4 C5 1.3750(13)
C4 C18 1.4719(14)
C5 C6 1.3701(13)
C6 C7 1.3938(14)
C6 C12 1.5147(13)
C7 C8 1.4308(13)
C8 C18 1.3413(13)
C18 C28 1.5060(13)
C28 C31 1.4893(13)

loop_
_cod_related_entry_id
_cod_related_entry_database
_cod_related_entry_code
1 ChemSpider 4957886
